data_7045215
loop_
_publ_author_name
'Del Grosso, Alessandro'
'Chamberlain, Alexander E.'
'Clarkson, Guy J.'
'Wills, Martin'

_publ_section_title
;
 Synthesis and applications to catalysis of novel cyclopentadienone iron
 tricarbonyl complexes.
;
_journal_issue 5
_journal_name_full 'Dalton transactions (Cambridge, England : 2003)'
_journal_page_first 1451
_journal_page_last 1470
_journal_paper_doi 10.1039/c7dt03250a
_journal_volume 47
_journal_year 2018
_chemical_absolute_configuration ad
_chemical_formula_moiety 'C17 H24 Fe O5 Si2'
_chemical_formula_sum 'C17 H24 Fe O5 Si2'
_chemical_formula_weight 420.39
_space_group_crystal_system orthorhombic
_space_group_IT_number 19
_space_group_name_Hall 'P 2ac 2ab'
_space_group_name_H-M_alt 'P 21 21 21'
_symmetry_space_group_name_Hall 'P 2ac 2ab'
_symmetry_space_group_name_H-M 'P 21 21 21'
_atom_sites_solution_hydrogens geom
_atom_sites_solution_primary direct
_audit_creation_date 2015-08-21
_audit_creation_method
;
Olex2 1.2
(compiled 2015.01.26 svn.r3151 for OlexSys, GUI svn.r4998)
;
_audit_update_record
;
2017-08-07 deposited with the CCDC.
2017-11-08 downloaded from the CCDC.
;
_cell_angle_alpha 90
_cell_angle_beta 90
_cell_angle_gamma 90
_cell_formula_units_Z 4
_cell_length_a 6.72990(5)
_cell_length_b 16.17780(13)
_cell_length_c 19.24565(17)
_cell_measurement_reflns_used 8451
_cell_measurement_temperature 150(2)
_cell_measurement_theta_max 77.8740
_cell_measurement_theta_min 4.5680
_cell_volume 2095.37(3)
_computing_cell_refinement
;
CrysAlisPro, Agilent Technologies,
Version 1.171.37.35 (release 13-08-2014 CrysAlis171 .NET)
(compiled Aug 13 2014,18:06:01)
;
_computing_data_collection
;
CrysAlisPro, Agilent Technologies,
Version 1.171.37.35 (release 13-08-2014 CrysAlis171 .NET)
(compiled Aug 13 2014,18:06:01)
;
_computing_data_reduction
;
CrysAlisPro, Agilent Technologies,
Version 1.171.37.35 (release 13-08-2014 CrysAlis171 .NET)
(compiled Aug 13 2014,18:06:01)
;
_computing_molecular_graphics 'Olex2 (Dolomanov et al., 2009)'
_computing_publication_material 'Olex2 (Dolomanov et al., 2009)'
_computing_structure_refinement 'ShelXL (Sheldrick, 2008)'
_computing_structure_solution 'ShelXT (Sheldrick, 2015)'
_diffrn_ambient_environment N~2~
_diffrn_ambient_temperature 150(2)
_diffrn_detector 'CCD plate'
_diffrn_detector_area_resol_mean 10.2833
_diffrn_detector_type Ruby
_diffrn_measured_fraction_theta_full 1.000
_diffrn_measured_fraction_theta_max 0.995
_diffrn_measurement_details
;
#__ type_ start__ end____ width___ exp.time_
  1 omega -111.00  -74.00   1.0000    6.5000
omega____ theta____ kappa____ phi______ frames
    -      -41.7109 -135.0000  103.0000 37

#__ type_ start__ end____ width___ exp.time_
  2 omega -116.00  -17.00   1.0000    6.5000
omega____ theta____ kappa____ phi______ frames
    -      -41.7109  -38.0000  -30.0000 99

#__ type_ start__ end____ width___ exp.time_
  3 omega -108.00  -17.00   1.0000    6.5000
omega____ theta____ kappa____ phi______ frames
    -      -41.7109  -38.0000   60.0000 91

#__ type_ start__ end____ width___ exp.time_
  4 omega   -2.00   48.00   1.0000    6.5000
omega____ theta____ kappa____ phi______ frames
    -       41.7109  -99.0000  -60.0000 50

#__ type_ start__ end____ width___ exp.time_
  5 omega    4.00   80.00   1.0000    6.5000
omega____ theta____ kappa____ phi______ frames
    -       41.7109  -99.0000 -180.0000 76

#__ type_ start__ end____ width___ exp.time_
  6 omega   55.00   83.00   1.0000    6.5000
omega____ theta____ kappa____ phi______ frames
    -       41.7109  -99.0000  -60.0000 28

#__ type_ start__ end____ width___ exp.time_
  7 omega   62.00   94.00   1.0000   26.0000
omega____ theta____ kappa____ phi______ frames
    -      114.0000 -135.0000  103.0000 32

#__ type_ start__ end____ width___ exp.time_
  8 omega  101.00  178.00   1.0000   26.0000
omega____ theta____ kappa____ phi______ frames
    -      114.0000   30.0000   90.0000 77

#__ type_ start__ end____ width___ exp.time_
  9 omega   40.00  116.00   1.0000   26.0000
omega____ theta____ kappa____ phi______ frames
    -      114.0000 -111.0000  120.0000 76

#__ type_ start__ end____ width___ exp.time_
 10 omega   67.00  170.00   1.0000   26.0000
omega____ theta____ kappa____ phi______ frames
    -      114.0000   15.0000    0.0000 103

#__ type_ start__ end____ width___ exp.time_
 11 omega   41.00   67.00   1.0000   26.0000
omega____ theta____ kappa____ phi______ frames
    -      114.0000 -111.0000  -30.0000 26

#__ type_ start__ end____ width___ exp.time_
 12 omega   77.00  113.00   1.0000   26.0000
omega____ theta____ kappa____ phi______ frames
    -      114.0000 -111.0000  -30.0000 36

#__ type_ start__ end____ width___ exp.time_
 13 omega  139.00  166.00   1.0000   26.0000
omega____ theta____ kappa____ phi______ frames
    -      114.0000   45.0000  120.0000 27

#__ type_ start__ end____ width___ exp.time_
 14 omega   96.00  124.00   1.0000   26.0000
omega____ theta____ kappa____ phi______ frames
    -      114.0000 -135.0000  103.0000 28

#__ type_ start__ end____ width___ exp.time_
 15 omega   32.00  109.00   1.0000   26.0000
omega____ theta____ kappa____ phi______ frames
    -      114.0000  -95.0000 -150.0000 77

#__ type_ start__ end____ width___ exp.time_
 16 omega   88.00  123.00   1.0000   26.0000
omega____ theta____ kappa____ phi______ frames
    -      114.0000   45.0000  120.0000 35

#__ type_ start__ end____ width___ exp.time_
 17 omega   85.00  174.00   1.0000   26.0000
omega____ theta____ kappa____ phi______ frames
    -      114.0000   61.0000 -150.0000 89

#__ type_ start__ end____ width___ exp.time_
 18 omega  110.00  141.00   1.0000   26.0000
omega____ theta____ kappa____ phi______ frames
    -      114.0000  -77.0000  150.0000 31

#__ type_ start__ end____ width___ exp.time_
 19 omega   40.00   82.00   1.0000   26.0000
omega____ theta____ kappa____ phi______ frames
    -      114.0000  -77.0000  150.0000 42

#__ type_ start__ end____ width___ exp.time_
 20 omega   52.00   91.00   1.0000   26.0000
omega____ theta____ kappa____ phi______ frames
    -      114.0000  -30.0000  150.0000 39

#__ type_ start__ end____ width___ exp.time_
 21 omega   51.00   98.00   1.0000   26.0000
omega____ theta____ kappa____ phi______ frames
    -      114.0000  -45.0000   60.0000 47

#__ type_ start__ end____ width___ exp.time_
 22 omega   44.00  140.00   1.0000   26.0000
omega____ theta____ kappa____ phi______ frames
    -      114.0000  -61.0000  -90.0000 96
;
_diffrn_measurement_device 'four-circle diffractometer'
_diffrn_measurement_device_type 'Xcalibur, Ruby, Gemini'
_diffrn_measurement_method '\w scans'
_diffrn_orient_matrix_UB_11 0.0083746000
_diffrn_orient_matrix_UB_12 -0.0681643000
_diffrn_orient_matrix_UB_13 0.0558211000
_diffrn_orient_matrix_UB_21 0.0105468000
_diffrn_orient_matrix_UB_22 0.0665294000
_diffrn_orient_matrix_UB_23 0.0571431000
_diffrn_orient_matrix_UB_31 -0.2285374000
_diffrn_orient_matrix_UB_32 0.0005514000
_diffrn_orient_matrix_UB_33 0.0046648000
_diffrn_radiation_monochromator graphite
_diffrn_radiation_probe x-ray
_diffrn_radiation_type CuK\a
_diffrn_radiation_wavelength 1.54184
_diffrn_reflns_av_R_equivalents 0.0437
_diffrn_reflns_av_unetI/netI 0.0394
_diffrn_reflns_Laue_measured_fraction_full 1.000
_diffrn_reflns_Laue_measured_fraction_max 0.995
_diffrn_reflns_limit_h_max 6
_diffrn_reflns_limit_h_min -8
_diffrn_reflns_limit_k_max 20
_diffrn_reflns_limit_k_min -20
_diffrn_reflns_limit_l_max 24
_diffrn_reflns_limit_l_min -24
_diffrn_reflns_number 15745
_diffrn_reflns_point_group_measured_fraction_full 1.000
_diffrn_reflns_point_group_measured_fraction_max 0.989
_diffrn_reflns_theta_full 67.684
_diffrn_reflns_theta_max 78.019
_diffrn_reflns_theta_min 3.569
_diffrn_source 'Enhance (Cu) X-ray Source'
_exptl_absorpt_coefficient_mu 7.064
_exptl_absorpt_correction_T_max 1.00000
_exptl_absorpt_correction_T_min 0.36946
_exptl_absorpt_correction_type multi-scan
_exptl_absorpt_process_details
;
CrysAlisPro, Agilent Technologies,
Version 1.171.37.35 (release 13-08-2014 CrysAlis171 .NET)
(compiled Aug 13 2014,18:06:01)
Empirical absorption correction using spherical harmonics,
 implemented in SCALE3 ABSPACK scaling algorithm.
Empirical absorption correction using spherical harmonics,
 implemented in SCALE3 ABSPACK scaling algorithm.
;
_exptl_crystal_colour 'light yellow'
_exptl_crystal_colour_modifier light
_exptl_crystal_colour_primary yellow
_exptl_crystal_density_diffrn 1.333
_exptl_crystal_description block
_exptl_crystal_F_000 880
_exptl_crystal_size_max 0.38
_exptl_crystal_size_mid 0.16
_exptl_crystal_size_min 0.016
_refine_diff_density_max 0.439
_refine_diff_density_min -0.243
_refine_diff_density_rms 0.055
_refine_ls_abs_structure_details
;
 Flack x determined using 1734 quotients [(I+)-(I-)]/[(I+)+(I-)]
 (Parsons, Flack and Wagner, Acta Cryst. B69 (2013) 249-259).
;
_refine_ls_abs_structure_Flack -0.011(2)
_refine_ls_extinction_method none
_refine_ls_goodness_of_fit_ref 1.052
_refine_ls_hydrogen_treatment constr
_refine_ls_matrix_type full
_refine_ls_number_parameters 233
_refine_ls_number_reflns 4436
_refine_ls_number_restraints 0
_refine_ls_restrained_S_all 1.052
_refine_ls_R_factor_all 0.0311
_refine_ls_R_factor_gt 0.0301
_refine_ls_shift/su_max 0.001
_refine_ls_shift/su_mean 0.000
_refine_ls_structure_factor_coef Fsqd
_refine_ls_weighting_details 'w=1/[\s^2^(Fo^2^)+(0.0480P)^2^] where P=(Fo^2^+2Fc^2^)/3'
_refine_ls_weighting_scheme calc
_refine_ls_wR_factor_gt 0.0755
_refine_ls_wR_factor_ref 0.0763
_reflns_Friedel_coverage 0.730
_reflns_Friedel_fraction_full 1.000
_reflns_Friedel_fraction_max 0.980
_reflns_number_gt 4330
_reflns_number_total 4436
_reflns_threshold_expression 'I > 2\s(I)'
_cod_data_source_file c7dt03250a2.cif
_cod_data_source_block adg3
_cod_depositor_comments 'Adding full bibliography for 7045212--7045216.cif.'
_cod_database_code 7045215
_chemical_oxdiff_formula 'C20 H20 N2 O2 Fe'
_shelx_space_group_comment
;
The symmetry employed for this shelxl refinement is uniquely defined
by the following loop, which should always be used as a source of
symmetry information in preference to the above space-group names.
They are only intended as comments.
;
_reflns_odcompleteness_completeness 99.84
_reflns_odcompleteness_iscentric 1
_reflns_odcompleteness_theta 74.33
_olex2_refinement_description
;
1. Fixed Uiso
 At 1.2 times of:
  All C(H) groups, All C(H,H) groups
 At 1.5 times of:
  All C(H,H,H) groups, All O(H) groups
2.a Ternary CH refined with riding coordinates:
 C4(H4A)
2.b Secondary CH2 refined with riding coordinates:
 C5(H5A,H5B), C6(H6A,H6B)
2.c Idealised Me refined as rotating group:
 C10(H10A,H10B,H10C), C11(H11A,H11B,H11C), C12(H12A,H12B,H12C), C14(H14A,H14B,
 H14C), C15(H15A,H15B,H15C), C16(H16A,H16B,H16C)
2.d Idealised tetrahedral OH refined as rotating group:
 O4(H4)
;
_shelx_shelxl_version_number 2014/7
_olex2_submission_special_instructions 'No special instructions were received'

loop_
_space_group_symop_operation_xyz
'x, y, z'
'-x+1/2, -y, z+1/2'
'-x, y+1/2, -z+1/2'
'x+1/2, -y+1/2, -z'

loop_
_atom_site_label
_atom_site_type_symbol
_atom_site_fract_x
_atom_site_fract_y
_atom_site_fract_z
_atom_site_U_iso_or_equiv
_atom_site_adp_type
_atom_site_occupancy
_atom_site_site_symmetry_order
_atom_site_calc_flag
_atom_site_refinement_flags_posn
Fe1 Fe 0.80654(5) 0.67460(2) 0.70637(2) 0.02175(11) Uani 1 1 d .
O1 O 0.4615(3) 0.53408(11) 0.75292(10) 0.0271(4) Uani 1 1 d .
C1 C 0.5078(4) 0.60256(14) 0.72998(12) 0.0214(5) Uani 1 1 d .
C2 C 0.5515(3) 0.67826(14) 0.77210(12) 0.0210(4) Uani 1 1 d .
C3 C 0.5557(4) 0.74470(14) 0.72311(13) 0.0214(4) Uani 1 1 d .
O4 O 0.6606(3) 0.87651(11) 0.77208(11) 0.0333(4) Uani 1 1 d .
H4 H 0.6418 0.9278 0.7709 0.050 Uiso 1 1 calc GR
C4 C 0.5428(4) 0.83818(14) 0.72146(13) 0.0247(5) Uani 1 1 d .
H4A H 0.4013 0.8551 0.7283 0.030 Uiso 1 1 calc R
C5 C 0.6055(5) 0.85792(15) 0.64539(15) 0.0310(6) Uani 1 1 d .
H5A H 0.5367 0.9082 0.6285 0.037 Uiso 1 1 calc R
H5B H 0.7507 0.8671 0.6425 0.037 Uiso 1 1 calc R
C6 C 0.5445(5) 0.78183(15) 0.60163(14) 0.0291(5) Uani 1 1 d .
H6A H 0.4086 0.7882 0.5827 0.035 Uiso 1 1 calc R
H6B H 0.6385 0.7724 0.5629 0.035 Uiso 1 1 calc R
C7 C 0.5540(4) 0.71287(14) 0.65418(13) 0.0225(4) Uani 1 1 d .
C8 C 0.5489(4) 0.62457(14) 0.65555(12) 0.0224(4) Uani 1 1 d .
Si9 Si 0.53765(11) 0.54706(4) 0.58323(3) 0.02564(15) Uani 1 1 d .
C10 C 0.6027(8) 0.59994(19) 0.50005(16) 0.0499(9) Uani 1 1 d .
H10A H 0.5148 0.6475 0.4932 0.075 Uiso 1 1 calc GR
H10B H 0.5866 0.5612 0.4613 0.075 Uiso 1 1 calc GR
H10C H 0.7410 0.6188 0.5020 0.075 Uiso 1 1 calc GR
C11 C 0.7123(5) 0.46076(17) 0.60174(16) 0.0345(6) Uani 1 1 d .
H11A H 0.8493 0.4811 0.5992 0.052 Uiso 1 1 calc GR
H11B H 0.6932 0.4167 0.5674 0.052 Uiso 1 1 calc GR
H11C H 0.6865 0.4390 0.6484 0.052 Uiso 1 1 calc GR
C12 C 0.2781(5) 0.50684(18) 0.57715(17) 0.0365(6) Uani 1 1 d .
H12A H 0.2349 0.4874 0.6229 0.055 Uiso 1 1 calc GR
H12B H 0.2737 0.4609 0.5440 0.055 Uiso 1 1 calc GR
H12C H 0.1896 0.5511 0.5613 0.055 Uiso 1 1 calc GR
Si13 Si 0.54464(11) 0.67090(4) 0.86968(3) 0.02653(15) Uani 1 1 d .
C14 C 0.2834(5) 0.6485(3) 0.89524(17) 0.0501(9) Uani 1 1 d .
H14A H 0.2001 0.6967 0.8851 0.075 Uiso 1 1 calc GR
H14B H 0.2780 0.6363 0.9451 0.075 Uiso 1 1 calc GR
H14C H 0.2347 0.6007 0.8690 0.075 Uiso 1 1 calc GR
C15 C 0.7017(5) 0.58203(19) 0.89774(16) 0.0377(6) Uani 1 1 d .
H15A H 0.6743 0.5342 0.8680 0.057 Uiso 1 1 calc GR
H15B H 0.6710 0.5681 0.9461 0.057 Uiso 1 1 calc GR
H15C H 0.8423 0.5971 0.8938 0.057 Uiso 1 1 calc GR
C16 C 0.6381(8) 0.7666(2) 0.91228(18) 0.0533(10) Uani 1 1 d .
H16A H 0.7804 0.7727 0.9029 0.080 Uiso 1 1 calc GR
H16B H 0.6164 0.7628 0.9625 0.080 Uiso 1 1 calc GR
H16C H 0.5666 0.8145 0.8938 0.080 Uiso 1 1 calc GR
O17 O 1.0637(4) 0.78809(15) 0.78466(15) 0.0477(6) Uani 1 1 d .
C17 C 0.9605(4) 0.74522(17) 0.75541(16) 0.0326(6) Uani 1 1 d .
O18 O 1.0442(4) 0.70279(16) 0.58146(13) 0.0475(6) Uani 1 1 d .
C18 C 0.9538(4) 0.69029(17) 0.63024(16) 0.0323(5) Uani 1 1 d .
O19 O 0.9816(4) 0.51729(14) 0.75487(14) 0.0442(5) Uani 1 1 d .
C19 C 0.9179(4) 0.57776(17) 0.73661(16) 0.0308(5) Uani 1 1 d .

loop_
_atom_site_aniso_label
_atom_site_aniso_U_11
_atom_site_aniso_U_22
_atom_site_aniso_U_33
_atom_site_aniso_U_23
_atom_site_aniso_U_13
_atom_site_aniso_U_12
Fe1 0.02453(17) 0.01532(17) 0.02539(19) 0.00235(14) 0.00101(14) 0.00089(14)
O1 0.0372(9) 0.0159(7) 0.0281(8) 0.0031(7) 0.0017(7) -0.0039(7)
C1 0.0250(11) 0.0183(10) 0.0208(10) -0.0006(8) 0.0011(8) 0.0012(8)
C2 0.0259(10) 0.0158(9) 0.0214(10) 0.0000(9) 0.0007(8) 0.0012(9)
C3 0.0228(10) 0.0154(9) 0.0260(11) 0.0009(8) -0.0013(9) 0.0008(8)
O4 0.0489(12) 0.0141(7) 0.0368(10) -0.0019(7) -0.0087(9) -0.0004(8)
C4 0.0328(11) 0.0132(9) 0.0282(11) 0.0018(8) -0.0014(9) 0.0025(9)
C5 0.0458(15) 0.0166(10) 0.0306(13) 0.0053(10) -0.0001(11) -0.0006(10)
C6 0.0408(14) 0.0190(10) 0.0276(12) 0.0055(10) -0.0013(11) 0.0008(10)
C7 0.0252(11) 0.0180(10) 0.0242(11) 0.0023(9) -0.0005(9) 0.0013(9)
C8 0.0296(11) 0.0169(10) 0.0207(10) -0.0013(8) 0.0009(9) -0.0002(9)
Si9 0.0378(4) 0.0173(3) 0.0218(3) -0.0022(2) 0.0023(3) 0.0008(3)
C10 0.098(3) 0.0287(14) 0.0235(13) -0.0005(11) 0.0109(16) -0.0044(16)
C11 0.0383(13) 0.0252(12) 0.0400(14) -0.0056(11) 0.0040(12) 0.0070(11)
C12 0.0377(14) 0.0308(13) 0.0408(15) -0.0103(12) -0.0085(13) 0.0016(11)
Si13 0.0375(3) 0.0227(3) 0.0194(3) 0.0008(2) -0.0016(2) 0.0022(3)
C14 0.0402(15) 0.079(3) 0.0309(14) 0.0121(16) 0.0096(12) 0.0070(17)
C15 0.0480(16) 0.0333(13) 0.0317(13) 0.0089(11) -0.0093(13) 0.0050(13)
C16 0.101(3) 0.0280(14) 0.0309(14) -0.0048(13) -0.0096(18) -0.0048(17)
O17 0.0405(11) 0.0400(11) 0.0627(15) -0.0067(11) -0.0141(11) -0.0083(10)
C17 0.0295(13) 0.0283(12) 0.0401(14) 0.0041(11) -0.0013(11) 0.0003(11)
O18 0.0496(13) 0.0463(12) 0.0465(12) 0.0112(10) 0.0202(11) 0.0019(11)
C18 0.0321(12) 0.0265(12) 0.0384(14) 0.0041(11) 0.0051(11) 0.0024(10)
O19 0.0456(12) 0.0315(10) 0.0556(13) 0.0094(10) -0.0014(11) 0.0151(10)
C19 0.0280(12) 0.0270(12) 0.0373(13) 0.0048(11) 0.0016(10) 0.0037(10)

loop_
_atom_type_symbol
_atom_type_description
_atom_type_scat_dispersion_real
_atom_type_scat_dispersion_imag
_atom_type_scat_source
C C 0.0181 0.0091 'International Tables Vol C Tables 4.2.6.8 and 6.1.1.4'
H H 0.0000 0.0000 'International Tables Vol C Tables 4.2.6.8 and 6.1.1.4'
Fe Fe -1.1336 3.1974 'International Tables Vol C Tables 4.2.6.8 and 6.1.1.4'
O O 0.0492 0.0322 'International Tables Vol C Tables 4.2.6.8 and 6.1.1.4'
Si Si 0.2541 0.3302 'International Tables Vol C Tables 4.2.6.8 and 6.1.1.4'

loop_
_geom_angle_atom_site_label_1
_geom_angle_atom_site_label_2
_geom_angle_atom_site_label_3
_geom_angle
C2 Fe1 C1 38.43(8)
C2 Fe1 C8 68.35(9)
C3 Fe1 C1 62.93(8)
C3 Fe1 C2 39.84(9)
C3 Fe1 C7 40.33(9)
C3 Fe1 C8 67.48(9)
C7 Fe1 C1 62.80(9)
C7 Fe1 C2 67.58(9)
C7 Fe1 C8 39.55(8)
C8 Fe1 C1 38.45(8)
C17 Fe1 C1 134.21(11)
C17 Fe1 C2 97.70(11)
C17 Fe1 C3 92.29(12)
C17 Fe1 C7 122.34(11)
C17 Fe1 C8 159.68(11)
C17 Fe1 C19 98.07(14)
C18 Fe1 C1 134.27(11)
C18 Fe1 C2 158.21(11)
C18 Fe1 C3 120.31(11)
C18 Fe1 C7 90.85(12)
C18 Fe1 C8 97.34(12)
C18 Fe1 C17 91.18(14)
C18 Fe1 C19 98.93(13)
C19 Fe1 C1 82.27(11)
C19 Fe1 C2 99.47(11)
C19 Fe1 C3 139.19(11)
C19 Fe1 C7 138.27(12)
C19 Fe1 C8 98.78(12)
O1 C1 Fe1 136.52(18)
O1 C1 C2 126.2(2)
O1 C1 C8 127.0(2)
C2 C1 Fe1 62.26(12)
C2 C1 C8 106.63(19)
C8 C1 Fe1 62.87(13)
C1 C2 Fe1 79.31(14)
C1 C2 Si13 118.90(17)
C3 C2 Fe1 67.30(13)
C3 C2 C1 105.17(19)
C3 C2 Si13 134.89(18)
Si13 C2 Fe1 127.57(12)
C2 C3 Fe1 72.85(13)
C2 C3 C4 139.7(2)
C4 C3 Fe1 126.39(17)
C7 C3 Fe1 70.21(14)
C7 C3 C2 110.0(2)
C7 C3 C4 109.9(2)
C4 O4 H4 109.5
C3 C4 H4A 109.0
C3 C4 C5 102.07(19)
O4 C4 C3 113.3(2)
O4 C4 H4A 109.0
O4 C4 C5 114.2(2)
C5 C4 H4A 109.0
C4 C5 H5A 110.5
C4 C5 H5B 110.5
H5A C5 H5B 108.7
C6 C5 C4 106.1(2)
C6 C5 H5A 110.5
C6 C5 H5B 110.5
C5 C6 H6A 111.3
C5 C6 H6B 111.3
H6A C6 H6B 109.2
C7 C6 C5 102.3(2)
C7 C6 H6A 111.3
C7 C6 H6B 111.3
C3 C7 Fe1 69.46(14)
C3 C7 C6 111.0(2)
C3 C7 C8 110.2(2)
C6 C7 Fe1 125.61(19)
C8 C7 Fe1 73.25(15)
C8 C7 C6 138.7(2)
C1 C8 Fe1 78.68(14)
C1 C8 Si9 122.83(16)
C7 C8 Fe1 67.20(15)
C7 C8 C1 105.0(2)
C7 C8 Si9 130.97(19)
Si9 C8 Fe1 128.47(13)
C10 Si9 C8 108.71(12)
C10 Si9 C12 108.98(19)
C11 Si9 C8 109.54(13)
C11 Si9 C10 111.10(17)
C11 Si9 C12 109.98(14)
C12 Si9 C8 108.49(12)
Si9 C10 H10A 109.5
Si9 C10 H10B 109.5
Si9 C10 H10C 109.5
H10A C10 H10B 109.5
H10A C10 H10C 109.5
H10B C10 H10C 109.5
Si9 C11 H11A 109.5
Si9 C11 H11B 109.5
Si9 C11 H11C 109.5
H11A C11 H11B 109.5
H11A C11 H11C 109.5
H11B C11 H11C 109.5
Si9 C12 H12A 109.5
Si9 C12 H12B 109.5
Si9 C12 H12C 109.5
H12A C12 H12B 109.5
H12A C12 H12C 109.5
H12B C12 H12C 109.5
C14 Si13 C2 107.41(13)
C14 Si13 C15 108.00(17)
C15 Si13 C2 108.89(12)
C16 Si13 C2 112.25(14)
C16 Si13 C14 111.4(2)
C16 Si13 C15 108.80(17)
Si13 C14 H14A 109.5
Si13 C14 H14B 109.5
Si13 C14 H14C 109.5
H14A C14 H14B 109.5
H14A C14 H14C 109.5
H14B C14 H14C 109.5
Si13 C15 H15A 109.5
Si13 C15 H15B 109.5
Si13 C15 H15C 109.5
H15A C15 H15B 109.5
H15A C15 H15C 109.5
H15B C15 H15C 109.5
Si13 C16 H16A 109.5
Si13 C16 H16B 109.5
Si13 C16 H16C 109.5
H16A C16 H16B 109.5
H16A C16 H16C 109.5
H16B C16 H16C 109.5
O17 C17 Fe1 177.1(3)
O18 C18 Fe1 177.7(3)
O19 C19 Fe1 178.2(3)

loop_
_geom_bond_atom_site_label_1
_geom_bond_atom_site_label_2
_geom_bond_distance
Fe1 C1 2.368(3)
Fe1 C2 2.133(2)
Fe1 C3 2.059(2)
Fe1 C7 2.069(2)
Fe1 C8 2.149(3)
Fe1 C17 1.808(3)
Fe1 C18 1.787(3)
Fe1 C19 1.832(3)
O1 C1 1.233(3)
C1 C2 1.498(3)
C1 C8 1.502(3)
C2 C3 1.430(3)
C2 Si13 1.882(2)
C3 C4 1.515(3)
C3 C7 1.423(3)
O4 H4 0.8400
O4 C4 1.401(3)
C4 H4A 1.0000
C4 C5 1.557(4)
C5 H5A 0.9900
C5 H5B 0.9900
C5 C6 1.547(4)
C6 H6A 0.9900
C6 H6B 0.9900
C6 C7 1.507(3)
C7 C8 1.429(3)
C8 Si9 1.875(2)
Si9 C10 1.867(3)
Si9 C11 1.860(3)
Si9 C12 1.867(3)
C10 H10A 0.9800
C10 H10B 0.9800
C10 H10C 0.9800
C11 H11A 0.9800
C11 H11B 0.9800
C11 H11C 0.9800
C12 H12A 0.9800
C12 H12B 0.9800
C12 H12C 0.9800
Si13 C14 1.861(4)
Si13 C15 1.864(3)
Si13 C16 1.861(3)
C14 H14A 0.9800
C14 H14B 0.9800
C14 H14C 0.9800
C15 H15A 0.9800
C15 H15B 0.9800
C15 H15C 0.9800
C16 H16A 0.9800
C16 H16B 0.9800
C16 H16C 0.9800
O17 C17 1.131(4)
O18 C18 1.137(4)
O19 C19 1.124(4)

loop_
_geom_hbond_atom_site_label_D
_geom_hbond_atom_site_label_H
_geom_hbond_atom_site_label_A
_geom_hbond_distance_DH
_geom_hbond_distance_HA
_geom_hbond_distance_DA
_geom_hbond_angle_DHA
_geom_hbond_site_symmetry_A
O4 H4 O1 0.84 1.91 2.721(3) 161.9 3_656

loop_
_geom_torsion_atom_site_label_1
_geom_torsion_atom_site_label_2
_geom_torsion_atom_site_label_3
_geom_torsion_atom_site_label_4
_geom_torsion
Fe1 C1 C2 C3 62.74(15)
Fe1 C1 C2 Si13 -127.20(17)
Fe1 C1 C8 C7 -62.42(17)
Fe1 C1 C8 Si9 128.8(2)
Fe1 C2 C3 C4 -126.6(3)
Fe1 C2 C3 C7 60.69(17)
Fe1 C2 Si13 C14 -164.56(19)
Fe1 C2 Si13 C15 -47.85(19)
Fe1 C2 Si13 C16 72.7(2)
Fe1 C3 C4 O4 -62.1(3)
Fe1 C3 C4 C5 61.1(3)
Fe1 C3 C7 C6 -121.5(2)
Fe1 C3 C7 C8 62.27(19)
Fe1 C7 C8 C1 70.54(17)
Fe1 C7 C8 Si9 -121.9(2)
Fe1 C8 Si9 C10 -76.7(2)
Fe1 C8 Si9 C11 44.90(19)
Fe1 C8 Si9 C12 164.96(16)
O1 C1 C2 Fe1 129.1(3)
O1 C1 C2 C3 -168.1(2)
O1 C1 C2 Si13 1.9(3)
O1 C1 C8 Fe1 -129.4(3)
O1 C1 C8 C7 168.2(3)
O1 C1 C8 Si9 -0.7(4)
C1 C2 C3 Fe1 -71.23(16)
C1 C2 C3 C4 162.2(3)
C1 C2 C3 C7 -10.5(3)
C1 C2 Si13 C14 -65.5(2)
C1 C2 Si13 C15 51.2(2)
C1 C2 Si13 C16 171.7(2)
C1 C8 Si9 C10 -179.0(3)
C1 C8 Si9 C11 -57.5(2)
C1 C8 Si9 C12 62.6(2)
C2 C1 C8 Fe1 45.67(17)
C2 C1 C8 C7 -16.8(3)
C2 C1 C8 Si9 174.42(17)
C2 C3 C4 O4 45.5(4)
C2 C3 C4 C5 168.8(3)
C2 C3 C7 Fe1 -62.32(17)
C2 C3 C7 C6 176.2(2)
C2 C3 C7 C8 0.0(3)
C3 C2 Si13 C14 100.9(3)
C3 C2 Si13 C15 -142.4(3)
C3 C2 Si13 C16 -21.9(3)
C3 C4 C5 C6 28.5(3)
C3 C7 C8 Fe1 -59.95(18)
C3 C7 C8 C1 10.6(3)
C3 C7 C8 Si9 178.13(19)
O4 C4 C5 C6 151.2(2)
C4 C3 C7 Fe1 122.69(19)
C4 C3 C7 C6 1.2(3)
C4 C3 C7 C8 -175.0(2)
C4 C5 C6 C7 -27.8(3)
C5 C6 C7 Fe1 -62.4(3)
C5 C6 C7 C3 16.8(3)
C5 C6 C7 C8 -168.6(3)
C6 C7 C8 Fe1 125.4(4)
C6 C7 C8 C1 -164.1(3)
C6 C7 C8 Si9 3.4(5)
C7 C3 C4 O4 -141.8(2)
C7 C3 C4 C5 -18.5(3)
C7 C8 Si9 C10 15.3(3)
C7 C8 Si9 C11 136.9(3)
C7 C8 Si9 C12 -103.1(3)
C8 C1 C2 Fe1 -45.99(17)
C8 C1 C2 C3 16.7(3)
C8 C1 C2 Si13 -173.19(16)
Si13 C2 C3 Fe1 121.1(2)
Si13 C2 C3 C4 -5.5(5)
Si13 C2 C3 C7 -178.2(2)
